data_1572543
loop_
_publ_author_name
'Moral, Rubi'
'Das, Gopal'

_publ_section_title
;
 Exploring the gelation and AIE properties of a tripodal
 acylhydrazone-based probe: turn-on Zn(II) sensing in HEPES buffer.
;
_journal_issue 38
_journal_name_full 'Soft matter'
_journal_page_first 7668
_journal_page_last 7677
_journal_paper_doi 10.1039/d4sm00787e
_journal_volume 20
_journal_year 2024
_chemical_formula_sum 'C39 H29 N9 O4'
_chemical_formula_weight 687.71
_space_group_crystal_system triclinic
_space_group_IT_number 2
_space_group_name_Hall '-P 1'
_space_group_name_H-M_alt 'P -1'
_atom_sites_solution_hydrogens mixed
_audit_creation_method SHELXL-2016/6
_audit_update_record
;
2024-06-18 deposited with the CCDC.	2024-09-09 downloaded from the CCDC.
;
_cell_angle_alpha 94.916(4)
_cell_angle_beta 99.085(4)
_cell_angle_gamma 94.038(4)
_cell_formula_units_Z 2
_cell_length_a 8.3334(12)
_cell_length_b 11.9948(17)
_cell_length_c 16.823(2)
_cell_measurement_reflns_used 9968
_cell_measurement_temperature 297(2)
_cell_measurement_theta_max 23.20
_cell_measurement_theta_min 2.20
_cell_volume 1648.3(4)
_computing_structure_refinement 'SHELXL-2016/6 (Sheldrick, 2016)'
_computing_structure_solution 'SHELXT 2018/2 (Sheldrick, 2018)'
_diffrn_ambient_temperature 297(2)
_diffrn_measured_fraction_theta_full 0.999
_diffrn_measured_fraction_theta_max 0.999
_diffrn_measurement_device_type 'Bruker APEX-II CCD'
_diffrn_measurement_method '\f and \w scans'
_diffrn_radiation_type MoK\a
_diffrn_radiation_wavelength 0.71073
_diffrn_reflns_av_R_equivalents 0.0536
_diffrn_reflns_av_unetI/netI 0.0379
_diffrn_reflns_Laue_measured_fraction_full 0.999
_diffrn_reflns_Laue_measured_fraction_max 0.999
_diffrn_reflns_limit_h_max 9
_diffrn_reflns_limit_h_min -9
_diffrn_reflns_limit_k_max 14
_diffrn_reflns_limit_k_min -14
_diffrn_reflns_limit_l_max 19
_diffrn_reflns_limit_l_min -19
_diffrn_reflns_number 38298
_diffrn_reflns_point_group_measured_fraction_full 0.999
_diffrn_reflns_point_group_measured_fraction_max 0.999
_diffrn_reflns_theta_full 24.999
_diffrn_reflns_theta_max 24.999
_diffrn_reflns_theta_min 2.007
_exptl_absorpt_coefficient_mu 0.094
_exptl_crystal_colour yellow
_exptl_crystal_density_diffrn 1.386
_exptl_crystal_description block
_exptl_crystal_F_000 716
_exptl_crystal_size_max 0.25
_exptl_crystal_size_mid 0.20
_exptl_crystal_size_min 0.15
_refine_diff_density_max 0.952
_refine_diff_density_min -0.300
_refine_diff_density_rms 0.063
_refine_ls_extinction_method none
_refine_ls_goodness_of_fit_ref 1.107
_refine_ls_hydrogen_treatment mixed
_refine_ls_matrix_type full
_refine_ls_number_parameters 489
_refine_ls_number_reflns 5791
_refine_ls_number_restraints 1
_refine_ls_restrained_S_all 1.107
_refine_ls_R_factor_all 0.1358
_refine_ls_R_factor_gt 0.0824
_refine_ls_shift/su_max 0.001
_refine_ls_shift/su_mean 0.000
_refine_ls_structure_factor_coef Fsqd
_refine_ls_weighting_details 'w=1/[\s^2^(Fo^2^)+(0.1412P)^2^+1.4914P] where P=(Fo^2^+2Fc^2^)/3'
_refine_ls_weighting_scheme calc
_refine_ls_wR_factor_gt 0.2168
_refine_ls_wR_factor_ref 0.2981
_reflns_Friedel_coverage 0.000
_reflns_number_gt 3398
_reflns_number_total 5791
_reflns_threshold_expression 'I > 2\s(I)'
_cod_data_source_file d4sm00787e2.cif
_cod_data_source_block TRI_QUI
_cod_depositor_comments 'Adding full bibliography for 1572543.cif.'
_cod_database_code 1572543
_shelx_shelxl_version_number 2016/6
_shelx_space_group_comment
;
The symmetry employed for this shelxl refinement is uniquely defined
by the following loop, which should always be used as a source of
symmetry information in preference to the above space-group names.
They are only intended as comments.
;

loop_
_space_group_symop_operation_xyz
'x, y, z'
'-x, -y, -z'

loop_
_atom_site_label
_atom_site_type_symbol
_atom_site_fract_x
_atom_site_fract_y
_atom_site_fract_z
_atom_site_U_iso_or_equiv
_atom_site_adp_type
_atom_site_occupancy
_atom_site_site_symmetry_order
_atom_site_calc_flag
_atom_site_refinement_flags_posn
_atom_site_refinement_flags_adp
_atom_site_refinement_flags_occupancy
_atom_site_disorder_assembly
_atom_site_disorder_group
O1 O 0.6284(3) 0.3147(2) 0.49642(16) 0.0651(8) Uani 1 1 d . . . . .
N1 N 0.3994(5) 0.3579(3) 0.41867(19) 0.0576(9) Uani 1 1 d . . . . .
O3 O -0.0368(5) 0.5202(3) 0.6619(2) 0.0987(13) Uani 1 1 d . . . . .
N4 N 0.0952(5) 0.6258(3) 0.5845(2) 0.0594(9) Uani 1 1 d . . . . .
O2 O 0.3591(4) 0.2906(3) 0.82999(19) 0.0894(11) Uani 1 1 d . . . . .
N2 N 0.4631(4) 0.3374(3) 0.3480(2) 0.0601(9) Uani 1 1 d . . . . .
N5 N -0.0217(4) 0.7020(3) 0.5782(2) 0.0603(9) Uani 1 1 d . . . . .
N7 N 0.5680(5) 0.2225(3) 0.7778(2) 0.0671(10) Uani 1 1 d . . . . .
C29 C 0.4885(5) 0.3438(3) 0.4900(2) 0.0518(9) Uani 1 1 d . . . . .
C1 C 0.4100(4) 0.3702(3) 0.5621(2) 0.0501(9) Uani 1 1 d . . . . .
O4 O 0.8585(5) 0.2814(4) 0.6944(3) 0.1087(13) Uani 1 1 d D . . . .
N8 N 0.6022(5) 0.1563(3) 0.8406(2) 0.0722(10) Uani 1 1 d . . . . .
N3 N 0.2629(5) 0.4949(3) 0.1590(2) 0.0735(10) Uani 1 1 d . . . . .
N6 N -0.0976(5) 0.8655(3) 0.3767(2) 0.0744(10) Uani 1 1 d . . . . .
C2 C 0.2857(5) 0.4408(3) 0.5615(2) 0.0510(9) Uani 1 1 d . . . . .
H2 H 0.248015 0.473048 0.514459 0.061 Uiso 1 1 calc R U . . .
C6 C 0.4664(5) 0.3224(3) 0.6322(2) 0.0553(10) Uani 1 1 d . . . . .
H6 H 0.551680 0.276228 0.633236 0.066 Uiso 1 1 calc R U . . .
C3 C 0.2165(5) 0.4639(3) 0.6304(2) 0.0544(10) Uani 1 1 d . . . . .
N9 N 0.8918(5) -0.0985(3) 0.8100(2) 0.0804(11) Uani 1 1 d . . . . .
C18 C 0.0812(5) 0.5389(4) 0.6287(3) 0.0631(11) Uani 1 1 d . . . . .
C5 C 0.3960(5) 0.3431(3) 0.7012(2) 0.0551(10) Uani 1 1 d . . . . .
C30 C 0.3800(5) 0.3716(4) 0.2863(2) 0.0612(10) Uani 1 1 d . . . . .
H30 H 0.289170 0.410573 0.291910 0.073 Uiso 1 1 calc R U . . .
C4 C 0.2697(5) 0.4130(3) 0.6993(2) 0.0606(10) Uani 1 1 d . . . . .
H4 H 0.220487 0.425643 0.744771 0.073 Uiso 1 1 calc R U . . .
C31 C 0.4258(5) 0.3502(4) 0.2071(2) 0.0591(10) Uani 1 1 d . . . . .
C7 C 0.4410(5) 0.2846(4) 0.7760(2) 0.0644(11) Uani 1 1 d . . . . .
C36 C 0.3580(5) 0.4107(4) 0.1428(2) 0.0609(10) Uani 1 1 d . . . . .
C20 C -0.1197(5) 0.8603(3) 0.5173(3) 0.0589(10) Uani 1 1 d . . . . .
C19 C -0.0105(5) 0.7706(3) 0.5247(3) 0.0600(10) Uani 1 1 d . . . . .
H19 H 0.066938 0.763327 0.490749 0.072 Uiso 1 1 calc R U . . .
C35 C 0.3918(5) 0.3813(4) 0.0635(2) 0.0657(11) Uani 1 1 d . . . . .
C21 C -0.1821(5) 0.9026(3) 0.5834(3) 0.0671(11) Uani 1 1 d . . . . .
H21 H -0.160168 0.869738 0.631658 0.081 Uiso 1 1 calc R U . . .
C25 C -0.1571(5) 0.9088(3) 0.4432(3) 0.0631(11) Uani 1 1 d . . . . .
C24 C -0.2576(5) 0.9997(4) 0.4397(3) 0.0694(12) Uani 1 1 d . . . . .
C34 C 0.4945(6) 0.2968(4) 0.0512(3) 0.0748(13) Uani 1 1 d . . . . .
H34 H 0.517734 0.278227 -0.000380 0.090 Uiso 1 1 calc R U . . .
C23 C -0.3125(6) 1.0417(4) 0.5103(4) 0.0796(14) Uani 1 1 d . . . . .
H23 H -0.373750 1.103561 0.508955 0.095 Uiso 1 1 calc R U . . .
C22 C -0.2779(6) 0.9940(4) 0.5798(3) 0.0777(13) Uani 1 1 d . . . . .
H22 H -0.317641 1.021738 0.625591 0.093 Uiso 1 1 calc R U . . .
C10 C 0.7016(6) 0.0317(4) 0.9714(3) 0.0767(13) Uani 1 1 d . . . . .
H10 H 0.639127 0.091308 0.980480 0.092 Uiso 1 1 calc R U . . .
C9 C 0.7534(5) 0.0146(4) 0.8978(3) 0.0667(11) Uani 1 1 d . . . . .
C32 C 0.5252(6) 0.2670(4) 0.1919(3) 0.0732(13) Uani 1 1 d . . . . .
H32 H 0.569573 0.227055 0.233908 0.088 Uiso 1 1 calc R U . . .
C33 C 0.5609(6) 0.2413(5) 0.1136(3) 0.0820(14) Uani 1 1 d . . . . .
H33 H 0.630502 0.185891 0.104702 0.098 Uiso 1 1 calc R U . . .
C8 C 0.7124(6) 0.0890(4) 0.8351(3) 0.0723(12) Uani 1 1 d . . . . .
H8 H 0.766709 0.087324 0.790802 0.087 Uiso 1 1 calc R U . . .
C14 C 0.8474(5) -0.0778(4) 0.8844(3) 0.0659(11) Uani 1 1 d . . . . .
C11 C 0.7404(7) -0.0380(4) 1.0327(3) 0.0839(14) Uani 1 1 d . . . . .
H11 H 0.701753 -0.025315 1.081336 0.101 Uiso 1 1 calc R U . . .
C13 C 0.8866(5) -0.1465(4) 0.9472(3) 0.0708(12) Uani 1 1 d . . . . .
C39 C 0.3172(6) 0.4398(5) 0.0010(3) 0.0817(14) Uani 1 1 d . . . . .
H39 H 0.333539 0.422384 -0.051871 0.098 Uiso 1 1 calc R U . . .
C12 C 0.8336(6) -0.1236(4) 1.0218(3) 0.0794(14) Uani 1 1 d . . . . .
H12 H 0.862949 -0.167668 1.063740 0.095 Uiso 1 1 calc R U . . .
C15 C 0.9757(6) -0.1858(4) 0.7992(4) 0.0879(15) Uani 1 1 d . . . . .
H15 H 1.008261 -0.199657 0.749102 0.105 Uiso 1 1 calc R U . . .
C16 C 1.0192(6) -0.2589(4) 0.8573(4) 0.0911(16) Uani 1 1 d . . . . .
H16 H 1.075871 -0.320728 0.845581 0.109 Uiso 1 1 calc R U . . .
C26 C -0.1382(7) 0.9112(5) 0.3086(3) 0.0893(15) Uani 1 1 d . . . . .
H26 H -0.098086 0.882462 0.263230 0.107 Uiso 1 1 calc R U . . .
C37 C 0.1996(7) 0.5469(4) 0.0983(3) 0.0894(15) Uani 1 1 d . . . . .
H37 H 0.135229 0.604861 0.108986 0.107 Uiso 1 1 calc R U . . .
C28 C -0.2957(6) 1.0442(5) 0.3651(4) 0.0883(16) Uani 1 1 d . . . . .
H28 H -0.360914 1.103875 0.360815 0.106 Uiso 1 1 calc R U . . .
C17 C 0.9768(6) -0.2376(4) 0.9319(4) 0.0835(14) Uani 1 1 d . . . . .
H17 H 1.007805 -0.283650 0.972436 0.100 Uiso 1 1 calc R U . . .
C27 C -0.2384(7) 1.0009(5) 0.3001(4) 0.0947(17) Uani 1 1 d . . . . .
H27 H -0.264202 1.029356 0.250399 0.114 Uiso 1 1 calc R U . . .
C38 C 0.2215(7) 0.5216(5) 0.0186(3) 0.0922(16) Uani 1 1 d . . . . .
H38 H 0.170545 0.560858 -0.022285 0.111 Uiso 1 1 calc R U . . .
H1N H 0.307(5) 0.372(4) 0.414(3) 0.063(13) Uiso 1 1 d . . . . .
H4N H 0.174(5) 0.645(3) 0.573(2) 0.048(13) Uiso 1 1 d . . . . .
H7N H 0.635(6) 0.226(5) 0.748(3) 0.095(19) Uiso 1 1 d . . . . .
H4A H 0.91(2) 0.311(16) 0.748(5) 0.47(13) Uiso 1 1 d D . . . .
H4B H 0.937(12) 0.242(8) 0.663(6) 0.21(4) Uiso 1 1 d . . . . .

loop_
_atom_site_aniso_label
_atom_site_aniso_U_11
_atom_site_aniso_U_22
_atom_site_aniso_U_33
_atom_site_aniso_U_23
_atom_site_aniso_U_13
_atom_site_aniso_U_12
O1 0.0663(18) 0.0754(19) 0.0632(17) 0.0195(14) 0.0208(14) 0.0345(15)
N1 0.059(2) 0.073(2) 0.0466(19) 0.0082(15) 0.0158(16) 0.0253(18)
O3 0.103(3) 0.091(2) 0.132(3) 0.051(2) 0.072(2) 0.053(2)
N4 0.058(2) 0.061(2) 0.067(2) 0.0191(17) 0.0204(18) 0.0267(18)
O2 0.107(3) 0.118(3) 0.0594(19) 0.0321(18) 0.0298(18) 0.053(2)
N2 0.065(2) 0.069(2) 0.0505(19) 0.0059(16) 0.0149(16) 0.0193(17)
N5 0.062(2) 0.0548(19) 0.069(2) 0.0120(17) 0.0138(17) 0.0279(16)
N7 0.082(3) 0.070(2) 0.057(2) 0.0244(18) 0.013(2) 0.034(2)
C29 0.058(2) 0.050(2) 0.053(2) 0.0131(17) 0.0151(18) 0.0186(18)
C1 0.054(2) 0.050(2) 0.050(2) 0.0075(17) 0.0140(17) 0.0146(17)
O4 0.089(3) 0.116(3) 0.133(4) 0.043(3) 0.028(3) 0.033(2)
N8 0.089(3) 0.074(2) 0.058(2) 0.0179(18) 0.0097(19) 0.029(2)
N3 0.081(2) 0.072(2) 0.069(2) 0.0108(19) 0.0085(19) 0.023(2)
N6 0.072(2) 0.072(2) 0.079(3) 0.019(2) 0.004(2) 0.0086(19)
C2 0.060(2) 0.050(2) 0.046(2) 0.0103(16) 0.0095(17) 0.0181(17)
C6 0.063(2) 0.056(2) 0.052(2) 0.0104(18) 0.0111(18) 0.0237(19)
C3 0.060(2) 0.055(2) 0.055(2) 0.0140(18) 0.0170(18) 0.0240(18)
N9 0.086(3) 0.083(3) 0.080(3) 0.019(2) 0.022(2) 0.030(2)
C18 0.071(3) 0.063(3) 0.065(3) 0.016(2) 0.027(2) 0.028(2)
C5 0.066(2) 0.057(2) 0.047(2) 0.0111(17) 0.0125(18) 0.0226(19)
C30 0.064(2) 0.071(3) 0.052(2) 0.004(2) 0.0131(19) 0.021(2)
C4 0.076(3) 0.061(2) 0.053(2) 0.0152(19) 0.024(2) 0.025(2)
C31 0.063(2) 0.067(3) 0.049(2) 0.0059(19) 0.0093(18) 0.015(2)
C7 0.081(3) 0.070(3) 0.048(2) 0.012(2) 0.014(2) 0.027(2)
C36 0.063(2) 0.066(3) 0.056(2) 0.006(2) 0.0095(19) 0.013(2)
C20 0.054(2) 0.050(2) 0.072(3) 0.0112(19) 0.006(2) 0.0120(18)
C19 0.060(2) 0.054(2) 0.069(3) 0.010(2) 0.011(2) 0.0162(19)
C35 0.073(3) 0.072(3) 0.054(2) 0.012(2) 0.010(2) 0.008(2)
C21 0.064(3) 0.060(3) 0.079(3) 0.012(2) 0.008(2) 0.016(2)
C25 0.059(2) 0.058(2) 0.071(3) 0.010(2) 0.003(2) 0.009(2)
C24 0.055(2) 0.062(3) 0.090(3) 0.018(2) -0.001(2) 0.012(2)
C34 0.081(3) 0.092(3) 0.055(3) 0.003(2) 0.019(2) 0.016(3)
C23 0.065(3) 0.060(3) 0.116(4) 0.016(3) 0.010(3) 0.020(2)
C22 0.073(3) 0.067(3) 0.096(4) 0.007(3) 0.016(3) 0.024(2)
C10 0.089(3) 0.081(3) 0.061(3) 0.012(2) 0.008(2) 0.026(3)
C9 0.070(3) 0.068(3) 0.064(3) 0.015(2) 0.006(2) 0.019(2)
C32 0.080(3) 0.089(3) 0.056(3) 0.011(2) 0.016(2) 0.034(3)
C33 0.087(3) 0.098(4) 0.069(3) 0.005(3) 0.025(3) 0.034(3)
C8 0.085(3) 0.076(3) 0.062(3) 0.018(2) 0.014(2) 0.035(3)
C14 0.066(3) 0.067(3) 0.067(3) 0.015(2) 0.009(2) 0.017(2)
C11 0.100(4) 0.090(4) 0.065(3) 0.014(3) 0.012(3) 0.023(3)
C13 0.066(3) 0.066(3) 0.081(3) 0.021(2) 0.004(2) 0.018(2)
C39 0.093(3) 0.098(4) 0.056(3) 0.018(3) 0.013(2) 0.011(3)
C12 0.090(3) 0.079(3) 0.072(3) 0.026(3) 0.004(3) 0.020(3)
C15 0.087(3) 0.085(3) 0.100(4) 0.015(3) 0.027(3) 0.032(3)
C16 0.077(3) 0.072(3) 0.131(5) 0.026(3) 0.020(3) 0.028(3)
C26 0.095(4) 0.091(4) 0.082(4) 0.021(3) 0.006(3) 0.012(3)
C37 0.104(4) 0.081(3) 0.085(4) 0.017(3) 0.004(3) 0.035(3)
C28 0.075(3) 0.080(3) 0.112(4) 0.033(3) 0.000(3) 0.019(3)
C17 0.078(3) 0.077(3) 0.101(4) 0.034(3) 0.013(3) 0.025(3)
C27 0.090(4) 0.099(4) 0.096(4) 0.046(3) -0.005(3) 0.016(3)
C38 0.105(4) 0.097(4) 0.077(4) 0.030(3) 0.003(3) 0.028(3)

loop_
_atom_type_symbol
_atom_type_description
_atom_type_scat_dispersion_real
_atom_type_scat_dispersion_imag
_atom_type_scat_source
C C 0.0033 0.0016 'International Tables Vol C Tables 4.2.6.8 and 6.1.1.4'
H H 0.0000 0.0000 'International Tables Vol C Tables 4.2.6.8 and 6.1.1.4'
N N 0.0061 0.0033 'International Tables Vol C Tables 4.2.6.8 and 6.1.1.4'
O O 0.0106 0.0060 'International Tables Vol C Tables 4.2.6.8 and 6.1.1.4'

loop_
_geom_angle_atom_site_label_1
_geom_angle_atom_site_label_2
_geom_angle_atom_site_label_3
_geom_angle
_geom_angle_site_symmetry_1
_geom_angle_site_symmetry_3
_geom_angle_publ_flag
C29 N1 N2 119.9(3) . . ?
C18 N4 N5 120.4(4) . . ?
C30 N2 N1 114.0(3) . . ?
C19 N5 N4 115.0(3) . . ?
C7 N7 N8 118.9(4) . . ?
O1 C29 N1 122.7(3) . . ?
O1 C29 C1 121.7(3) . . ?
N1 C29 C1 115.5(3) . . ?
C2 C1 C6 119.6(3) . . ?
C2 C1 C29 122.5(3) . . ?
C6 C1 C29 117.9(3) . . ?
C8 N8 N7 116.6(4) . . ?
C37 N3 C36 117.2(4) . . ?
C26 N6 C25 117.3(4) . . ?
C1 C2 C3 120.7(3) . . ?
C1 C6 C5 120.3(3) . . ?
C4 C3 C2 119.4(3) . . ?
C4 C3 C18 120.3(3) . . ?
C2 C3 C18 120.2(3) . . ?
C15 N9 C14 117.2(4) . . ?
O3 C18 N4 122.4(4) . . ?
O3 C18 C3 122.9(4) . . ?
N4 C18 C3 114.6(3) . . ?
C4 C5 C6 119.4(3) . . ?
C4 C5 C7 118.0(3) . . ?
C6 C5 C7 122.4(3) . . ?
N2 C30 C31 120.4(4) . . ?
C3 C4 C5 120.6(3) . . ?
C32 C31 C36 119.3(4) . . ?
C32 C31 C30 120.9(4) . . ?
C36 C31 C30 119.6(4) . . ?
O2 C7 N7 122.7(4) . . ?
O2 C7 C5 120.5(4) . . ?
N7 C7 C5 116.7(4) . . ?
N3 C36 C31 118.8(4) . . ?
N3 C36 C35 122.3(4) . . ?
C31 C36 C35 118.9(4) . . ?
C21 C20 C25 119.0(4) . . ?
C21 C20 C19 120.1(4) . . ?
C25 C20 C19 120.9(4) . . ?
N5 C19 C20 119.6(4) . . ?
C34 C35 C39 123.1(4) . . ?
C34 C35 C36 119.6(4) . . ?
C39 C35 C36 117.2(4) . . ?
C20 C21 C22 121.5(4) . . ?
N6 C25 C20 119.1(4) . . ?
N6 C25 C24 121.9(4) . . ?
C20 C25 C24 119.0(4) . . ?
C28 C24 C23 123.2(5) . . ?
C28 C24 C25 117.7(5) . . ?
C23 C24 C25 119.2(4) . . ?
C33 C34 C35 120.7(4) . . ?
C22 C23 C24 121.2(4) . . ?
C23 C22 C21 120.1(5) . . ?
C9 C10 C11 121.8(5) . . ?
C10 C9 C14 118.5(4) . . ?
C10 C9 C8 120.8(4) . . ?
C14 C9 C8 120.7(4) . . ?
C31 C32 C33 120.9(4) . . ?
C34 C33 C32 120.5(4) . . ?
N8 C8 C9 120.1(4) . . ?
N9 C14 C13 122.4(4) . . ?
N9 C14 C9 118.7(4) . . ?
C13 C14 C9 118.8(4) . . ?
C12 C11 C10 120.3(5) . . ?
C17 C13 C12 122.2(4) . . ?
C17 C13 C14 117.6(5) . . ?
C12 C13 C14 120.2(4) . . ?
C38 C39 C35 119.2(5) . . ?
C11 C12 C13 120.2(4) . . ?
N9 C15 C16 124.6(5) . . ?
C17 C16 C15 118.4(5) . . ?
N6 C26 C27 124.3(6) . . ?
N3 C37 C38 124.5(5) . . ?
C27 C28 C24 120.3(5) . . ?
C16 C17 C13 119.8(5) . . ?
C28 C27 C26 118.7(5) . . ?
C39 C38 C37 119.4(5) . . ?

loop_
_geom_bond_atom_site_label_1
_geom_bond_atom_site_label_2
_geom_bond_distance
_geom_bond_site_symmetry_2
_geom_bond_publ_flag
O1 C29 1.231(4) . ?
N1 C29 1.338(5) . ?
N1 N2 1.387(4) . ?
O3 C18 1.221(5) . ?
N4 C18 1.340(5) . ?
N4 N5 1.380(4) . ?
O2 C7 1.220(5) . ?
N2 C30 1.269(5) . ?
N5 C19 1.281(5) . ?
N7 C7 1.335(5) . ?
N7 N8 1.382(5) . ?
C29 C1 1.488(5) . ?
C1 C2 1.382(5) . ?
C1 C6 1.386(5) . ?
N8 C8 1.274(5) . ?
N3 C37 1.301(6) . ?
N3 C36 1.363(5) . ?
N6 C26 1.319(6) . ?
N6 C25 1.370(6) . ?
C2 C3 1.390(5) . ?
C6 C5 1.392(5) . ?
C3 C4 1.382(5) . ?
C3 C18 1.489(5) . ?
N9 C15 1.315(6) . ?
N9 C14 1.367(6) . ?
C5 C4 1.390(5) . ?
C5 C7 1.502(5) . ?
C30 C31 1.450(5) . ?
C31 C32 1.374(6) . ?
C31 C36 1.420(6) . ?
C36 C35 1.426(6) . ?
C20 C21 1.374(6) . ?
C20 C25 1.420(6) . ?
C20 C19 1.458(5) . ?
C35 C34 1.396(6) . ?
C35 C39 1.401(6) . ?
C21 C22 1.401(6) . ?
C25 C24 1.420(6) . ?
C24 C28 1.405(7) . ?
C24 C23 1.405(7) . ?
C34 C33 1.357(6) . ?
C23 C22 1.345(7) . ?
C10 C9 1.377(6) . ?
C10 C11 1.395(6) . ?
C9 C14 1.424(6) . ?
C9 C8 1.456(6) . ?
C32 C33 1.409(6) . ?
C14 C13 1.408(6) . ?
C11 C12 1.347(7) . ?
C13 C17 1.399(7) . ?
C13 C12 1.406(7) . ?
C39 C38 1.350(7) . ?
C15 C16 1.391(7) . ?
C16 C17 1.366(7) . ?
C26 C27 1.411(8) . ?
C37 C38 1.394(7) . ?
C28 C27 1.340(8) . ?
